data_1566876
loop_
_publ_author_name
'Soldatova, Natalia S.'
'Postnikov, Pavel S.'
'Ivanov, Daniil M.'
'Semyonov, Oleg V.'
'Kukurina, Olga S.'
'Guselnikova, Olga'
'Yamauchi, Yusuke'
'Wirth, Thomas'
'Zhdankin, Viktor V.'
'Yusubov, Mekhman S.'
'Gomila, Rosa M.'
'Frontera, Antonio'
'Resnati, Giuseppe'
'Kukushkin, Vadim Yu.'

_publ_section_title
;
 Zwitterionic iodonium species afford halogen bond-based porous organic
 frameworks
;
_journal_name_full 'Chemical Science'
_journal_paper_doi 10.1039/D2SC00892K
_journal_year 2022
_chemical_formula_moiety 'C15 H15 I O3 S'
_chemical_formula_sum 'C15 H15 I O3 S'
_chemical_formula_weight 402.23
_space_group_crystal_system trigonal
_space_group_IT_number 148
_space_group_name_Hall '-R 3'
_space_group_name_H-M_alt 'R -3 :H'
_atom_sites_solution_hydrogens geom
_audit_creation_date 2019-12-29
_audit_creation_method
;
Olex2 1.2
(compiled 2018.05.29 svn.r3508 for OlexSys, GUI svn.r5506)
;
_audit_update_record
;
2021-07-13 deposited with the CCDC.	2022-04-27 downloaded from the CCDC.
;
_cell_angle_alpha 90
_cell_angle_beta 90
_cell_angle_gamma 120
_cell_formula_units_Z 18
_cell_length_a 20.7704(4)
_cell_length_b 20.7704(4)
_cell_length_c 21.5736(4)
_cell_measurement_reflns_used 8896
_cell_measurement_temperature 100(2)
_cell_measurement_theta_max 74.8600
_cell_measurement_theta_min 4.2310
_cell_volume 8060.1(3)
_computing_cell_refinement 'CrysAlisPro 1.171.38.46 (Rigaku OD, 2015)'
_computing_data_collection 'CrysAlisPro 1.171.38.46 (Rigaku OD, 2015)'
_computing_data_reduction 'CrysAlisPro 1.171.38.46 (Rigaku OD, 2015)'
_computing_molecular_graphics 'Olex2 (Dolomanov et al., 2009)'
_computing_publication_material 'Olex2 (Dolomanov et al., 2009)'
_computing_structure_refinement 'ShelXL (Sheldrick, 2015)'
_diffrn_ambient_environment N~2~
_diffrn_ambient_temperature 100(2)
_diffrn_detector 'CCD plate'
_diffrn_detector_area_resol_mean 10.3829
_diffrn_detector_type Atlas
_diffrn_measured_fraction_theta_full 0.995
_diffrn_measured_fraction_theta_max 0.995
_diffrn_measurement_details
;
List of Runs (angles in degrees, time in seconds):

  # Type    Start    End  Width  t~exp~   \w     \q     \k     \f   Frames
#--------------------------------------------------------------------------
  1  \w     49.00  92.00   1.00    4.20    --   40.13  77.00   0.00   43
  2  \w    100.00 155.00   1.00   17.00    --  113.00  77.00  30.00   55
  3  \w    133.00 159.00   1.00   17.00    --  113.00  77.00 -60.00   26
  4  \w     79.00 146.00   1.00   17.00    --  113.00  77.00  60.00   67
  5  \w     84.00 148.00   1.00   17.00    --  113.00  77.00 120.00   64
  6  \w     79.00 178.00   1.00   17.00    --  113.00  77.00  90.00   99
  7  \w    -63.00  37.00   1.00    4.20    --  -40.13  77.00 -30.00  100
  8  \w    -93.00 -65.00   1.00    4.20    --  -40.13 -77.00  90.00   28
  9  \w    -98.00 -72.00   1.00    4.20    --  -40.13-139.00  44.00   26
 10  \w      4.00  79.00   1.00    4.20    --   40.13 -99.00  90.00   75
 11  \w     82.00 108.00   1.00    4.20    --   40.13  57.00 120.00   26
 12  \w    104.00 166.00   1.00   17.00    --  113.00 112.00-180.00   62
 13  \w     43.00  92.00   1.00   17.00    --  113.00 -95.00 -60.00   49
 14  \w    114.00 156.00   1.00   17.00    --  113.00 112.00-150.00   42
 15  \w    137.00 167.00   1.00   17.00    --  113.00 112.00 -90.00   30
 16  \w     43.00 101.00   1.00   17.00    --  113.00 -95.00 120.00   58
 17  \w     88.00 114.00   1.00   17.00    --  113.00  61.00-180.00   26
 18  \w    105.00 134.00   1.00   17.00    --  113.00 112.00 -90.00   29
 19  \w     44.00 107.00   1.00   17.00    --  113.00 -95.00-150.00   63
;
_diffrn_measurement_device 'four-circle diffractometer'
_diffrn_measurement_device_type 'SuperNova, Dual, Cu at zero, Atlas'
_diffrn_measurement_method '\w scans'
_diffrn_orient_matrix_type 'CrysAlisPro convention (1999,Acta A55,543-557)'
_diffrn_orient_matrix_UB_11 0.0287292000
_diffrn_orient_matrix_UB_12 0.0027666000
_diffrn_orient_matrix_UB_13 -0.0663537000
_diffrn_orient_matrix_UB_21 0.0753651000
_diffrn_orient_matrix_UB_22 0.0677554000
_diffrn_orient_matrix_UB_23 0.0178006000
_diffrn_orient_matrix_UB_31 0.0289156000
_diffrn_orient_matrix_UB_32 -0.0523287000
_diffrn_orient_matrix_UB_33 0.0194171000
_diffrn_radiation_monochromator mirror
_diffrn_radiation_probe x-ray
_diffrn_radiation_type CuK\a
_diffrn_radiation_wavelength 1.54184
_diffrn_reflns_av_R_equivalents 0.0399
_diffrn_reflns_av_unetI/netI 0.0261
_diffrn_reflns_Laue_measured_fraction_full 0.995
_diffrn_reflns_Laue_measured_fraction_max 0.995
_diffrn_reflns_limit_h_max 24
_diffrn_reflns_limit_h_min -24
_diffrn_reflns_limit_k_max 13
_diffrn_reflns_limit_k_min -24
_diffrn_reflns_limit_l_max 25
_diffrn_reflns_limit_l_min -25
_diffrn_reflns_number 12896
_diffrn_reflns_point_group_measured_fraction_full 0.995
_diffrn_reflns_point_group_measured_fraction_max 0.995
_diffrn_reflns_theta_full 64.992
_diffrn_reflns_theta_max 64.992
_diffrn_reflns_theta_min 4.780
_diffrn_source 'micro-focus sealed X-ray tube'
_diffrn_source_type 'SuperNova (Cu) X-ray Source'
_exptl_absorpt_coefficient_mu 15.173
_exptl_absorpt_correction_T_max 1.00000
_exptl_absorpt_correction_T_min 0.37216
_exptl_absorpt_correction_type multi-scan
_exptl_absorpt_process_details
;
CrysAlisPro 1.171.38.46 (Rigaku Oxford Diffraction, 2015)
Empirical absorption correction using spherical harmonics,
 implemented in SCALE3 ABSPACK scaling algorithm.
;
_exptl_crystal_colour colorless
_exptl_crystal_density_diffrn 1.492
_exptl_crystal_description needle
_exptl_crystal_F_000 3564
_exptl_crystal_size_max 0.2
_exptl_crystal_size_mid 0.11
_exptl_crystal_size_min 0.10
_refine_diff_density_max 1.533
_refine_diff_density_min -0.667
_refine_diff_density_rms 0.080
_refine_ls_extinction_method none
_refine_ls_goodness_of_fit_ref 1.058
_refine_ls_hydrogen_treatment constr
_refine_ls_matrix_type full
_refine_ls_number_parameters 184
_refine_ls_number_reflns 3034
_refine_ls_number_restraints 0
_refine_ls_restrained_S_all 1.058
_refine_ls_R_factor_all 0.0283
_refine_ls_R_factor_gt 0.0273
_refine_ls_shift/su_max 0.003
_refine_ls_shift/su_mean 0.000
_refine_ls_structure_factor_coef Fsqd
_refine_ls_weighting_details 'w=1/[\s^2^(Fo^2^)+(0.0376P)^2^+30.1470P] where P=(Fo^2^+2Fc^2^)/3'
_refine_ls_weighting_scheme calc
_refine_ls_wR_factor_gt 0.0710
_refine_ls_wR_factor_ref 0.0718
_reflns_Friedel_coverage 0.000
_reflns_number_gt 2923
_reflns_number_total 3034
_reflns_threshold_expression 'I > 2\s(I)'
_cod_data_source_file d2sc00892k2.cif
_cod_data_source_block 1a
_cod_original_sg_symbol_H-M 'R -3'
_cod_database_code 1566876
_shelx_shelxl_version_number 2014/7
_chemical_oxdiff_formula 'C15 H15 I1 O3 S1'
_shelx_space_group_comment
;
The symmetry employed for this shelxl refinement is uniquely defined
by the following loop, which should always be used as a source of
symmetry information in preference to the above space-group names.
They are only intended as comments.
;
_reflns_odcompleteness_completeness 99.92
_reflns_odcompleteness_iscentric 1
_reflns_odcompleteness_theta 72.42
_olex2_refinement_description
;
1. Fixed Uiso
 At 1.2 times of:
  All C(H) groups
 At 1.5 times of:
  All C(H,H,H) groups
2.a Aromatic/amide H refined with riding coordinates:
 C3(H3), C2(H2), C5(H5), C6(H6), C11(H11), C9(H9)
2.b Idealised Me refined as rotating group:
 C15(H15A,H15B,H15C), C13(H13A,H13B,H13C), C14(H14A,H14B,H14C)
;
_olex2_submission_special_instructions 'No special instructions were received'
_oxdiff_exptl_absorpt_empirical_details
;
Empirical correction (ABSPACK) includes:
- Absorption correction using spherical harmonics
- Frame scaling
;
_oxdiff_exptl_absorpt_empirical_full_max 2.142
_oxdiff_exptl_absorpt_empirical_full_min 0.434

loop_
_space_group_symop_operation_xyz
'x, y, z'
'-y, x-y, z'
'-x+y, -x, z'
'x+2/3, y+1/3, z+1/3'
'-y+2/3, x-y+1/3, z+1/3'
'-x+y+2/3, -x+1/3, z+1/3'
'x+1/3, y+2/3, z+2/3'
'-y+1/3, x-y+2/3, z+2/3'
'-x+y+1/3, -x+2/3, z+2/3'
'-x, -y, -z'
'y, -x+y, -z'
'x-y, x, -z'
'-x+2/3, -y+1/3, -z+1/3'
'y+2/3, -x+y+1/3, -z+1/3'
'x-y+2/3, x+1/3, -z+1/3'
'-x+1/3, -y+2/3, -z+2/3'
'y+1/3, -x+y+2/3, -z+2/3'
'x-y+1/3, x+2/3, -z+2/3'

loop_
_atom_site_label
_atom_site_type_symbol
_atom_site_fract_x
_atom_site_fract_y
_atom_site_fract_z
_atom_site_U_iso_or_equiv
_atom_site_adp_type
_atom_site_occupancy
_atom_site_site_symmetry_order
_atom_site_calc_flag
_atom_site_refinement_flags_posn
_atom_site_refinement_flags_adp
_atom_site_refinement_flags_occupancy
_atom_site_disorder_assembly
_atom_site_disorder_group
I1 I 0.61081(2) 0.57798(2) 0.71912(2) 0.02669(10) Uani 1 1 d . . . . .
S1 S 0.87772(4) 0.69078(5) 0.50884(4) 0.03248(19) Uani 1 1 d . . . . .
O2 O 0.93208(13) 0.67264(16) 0.53214(11) 0.0381(6) Uani 1 1 d . . . . .
O3 O 0.83654(16) 0.64641(19) 0.45561(11) 0.0467(7) Uani 1 1 d . . . . .
O1 O 0.90729(17) 0.76969(18) 0.49773(14) 0.0528(7) Uani 1 1 d . . . . .
C1 C 0.69984(16) 0.61904(17) 0.65558(13) 0.0227(6) Uani 1 1 d . . . . .
C3 C 0.77586(18) 0.70689(18) 0.57870(14) 0.0254(6) Uani 1 1 d . . . . .
H3 H 0.7907 0.7512 0.5558 0.030 Uiso 1 1 calc R . . . .
C2 C 0.71958(17) 0.68341(18) 0.62284(14) 0.0256(6) Uani 1 1 d . . . . .
H2 H 0.6953 0.7111 0.6303 0.031 Uiso 1 1 calc R . . . .
C5 C 0.79037(18) 0.60131(19) 0.60254(15) 0.0280(7) Uani 1 1 d . . . . .
H5 H 0.8150 0.5738 0.5956 0.034 Uiso 1 1 calc R . . . .
C4 C 0.81004(16) 0.66519(18) 0.56839(13) 0.0246(6) Uani 1 1 d . . . . .
C6 C 0.73460(18) 0.57769(18) 0.64685(15) 0.0276(7) Uani 1 1 d . . . . .
H6 H 0.7206 0.5342 0.6706 0.033 Uiso 1 1 calc R . . . .
C7 C 0.52938(17) 0.53268(19) 0.64858(14) 0.0310(7) Uani 1 1 d . . . . .
C12 C 0.50666(18) 0.4607(2) 0.62879(16) 0.0350(8) Uani 1 1 d . . . . .
C8 C 0.50347(19) 0.5778(2) 0.62358(16) 0.0353(8) Uani 1 1 d . . . . .
C11 C 0.45532(19) 0.4334(2) 0.58013(17) 0.0413(9) Uani 1 1 d . . . . .
H11 H 0.4379 0.3842 0.5656 0.050 Uiso 1 1 calc R . . . .
C10 C 0.42935(19) 0.4760(2) 0.55263(16) 0.0417(10) Uani 1 1 d . . . . .
C9 C 0.4538(2) 0.5474(2) 0.57408(17) 0.0414(9) Uani 1 1 d . . . . .
H9 H 0.4362 0.5766 0.5545 0.050 Uiso 1 1 calc R . . . .
C15 C 0.5349(2) 0.4134(2) 0.6567(2) 0.0484(10) Uani 1 1 d . . . . .
H15A H 0.5879 0.4351 0.6472 0.073 Uiso 1 1 calc GR . . . .
H15B H 0.5074 0.3631 0.6393 0.073 Uiso 1 1 calc GR . . . .
H15C H 0.5280 0.4111 0.7017 0.073 Uiso 1 1 calc GR . . . .
C13 C 0.5246(3) 0.6537(2) 0.6464(2) 0.0528(11) Uani 1 1 d . . . . .
H13A H 0.5187 0.6525 0.6915 0.079 Uiso 1 1 calc GR . . . .
H13B H 0.4924 0.6700 0.6271 0.079 Uiso 1 1 calc GR . . . .
H13C H 0.5765 0.6885 0.6355 0.079 Uiso 1 1 calc GR . . . .
C14 C 0.3741(2) 0.4453(3) 0.49999(18) 0.0530(12) Uani 1 1 d . . . . .
H14A H 0.3692 0.3982 0.4858 0.080 Uiso 1 1 calc GR . . . .
H14B H 0.3915 0.4809 0.4657 0.080 Uiso 1 1 calc GR . . . .
H14C H 0.3256 0.4367 0.5144 0.080 Uiso 1 1 calc GR . . . .

loop_
_atom_site_aniso_label
_atom_site_aniso_U_11
_atom_site_aniso_U_22
_atom_site_aniso_U_33
_atom_site_aniso_U_23
_atom_site_aniso_U_13
_atom_site_aniso_U_12
I1 0.02071(12) 0.03057(13) 0.01959(13) -0.00180(7) -0.00017(6) 0.00593(8)
S1 0.0273(4) 0.0557(5) 0.0190(3) 0.0029(3) 0.0010(3) 0.0242(4)
O2 0.0288(12) 0.0669(18) 0.0243(12) 0.0017(11) -0.0010(9) 0.0283(12)
O3 0.0479(15) 0.090(2) 0.0229(12) -0.0097(13) -0.0076(11) 0.0499(16)
O1 0.0500(17) 0.0591(18) 0.0485(16) 0.0231(14) 0.0217(13) 0.0268(15)
C1 0.0168(13) 0.0292(15) 0.0163(13) -0.0020(11) -0.0003(11) 0.0071(12)
C3 0.0247(15) 0.0282(16) 0.0204(14) 0.0007(12) -0.0033(12) 0.0111(13)
C2 0.0237(15) 0.0285(16) 0.0246(15) -0.0036(12) -0.0037(12) 0.0131(13)
C5 0.0247(15) 0.0362(17) 0.0282(16) -0.0033(13) -0.0057(12) 0.0190(14)
C4 0.0180(14) 0.0362(17) 0.0176(14) -0.0034(12) -0.0052(11) 0.0120(13)
C6 0.0265(16) 0.0294(16) 0.0254(15) 0.0015(12) -0.0050(12) 0.0128(13)
C7 0.0213(15) 0.0373(18) 0.0183(14) -0.0070(13) -0.0021(12) 0.0026(14)
C12 0.0207(15) 0.0345(18) 0.0334(17) -0.0058(14) 0.0063(13) 0.0014(14)
C8 0.0249(16) 0.0402(19) 0.0288(17) -0.0042(14) -0.0044(13) 0.0072(15)
C11 0.0246(17) 0.040(2) 0.0325(18) -0.0124(16) 0.0062(14) -0.0038(15)
C10 0.0229(17) 0.054(2) 0.0213(16) -0.0073(15) 0.0010(14) -0.0010(16)
C9 0.0271(17) 0.049(2) 0.0299(17) -0.0002(16) -0.0047(14) 0.0049(16)
C15 0.036(2) 0.0319(19) 0.061(3) -0.0113(18) -0.0030(18) 0.0052(16)
C13 0.050(2) 0.050(2) 0.060(3) -0.018(2) -0.027(2) 0.026(2)
C14 0.0323(19) 0.065(3) 0.0271(18) -0.0062(18) -0.0033(16) -0.0014(19)

loop_
_atom_type_symbol
_atom_type_description
_atom_type_scat_dispersion_real
_atom_type_scat_dispersion_imag
_atom_type_scat_source
C C 0.0181 0.0091 'International Tables Vol C Tables 4.2.6.8 and 6.1.1.4'
H H 0.0000 0.0000 'International Tables Vol C Tables 4.2.6.8 and 6.1.1.4'
I I -0.3257 6.8362 'International Tables Vol C Tables 4.2.6.8 and 6.1.1.4'
O O 0.0492 0.0322 'International Tables Vol C Tables 4.2.6.8 and 6.1.1.4'
S S 0.3331 0.5567 'International Tables Vol C Tables 4.2.6.8 and 6.1.1.4'

loop_
_geom_angle_atom_site_label_1
_geom_angle_atom_site_label_2
_geom_angle_atom_site_label_3
_geom_angle
_geom_angle_site_symmetry_1
_geom_angle_site_symmetry_3
_geom_angle_publ_flag
C1 I1 C7 93.26(11) . . ?
O2 S1 O3 113.44(16) . . ?
O2 S1 O1 113.95(18) . . ?
O2 S1 C4 105.92(14) . . ?
O3 S1 O1 111.56(19) . . ?
O3 S1 C4 104.76(15) . . ?
O1 S1 C4 106.34(16) . . ?
C2 C1 I1 120.0(2) . . ?
C2 C1 C6 122.5(3) . . ?
C6 C1 I1 117.5(2) . . ?
C2 C3 H3 120.2 . . ?
C4 C3 H3 120.2 . . ?
C4 C3 C2 119.6(3) . . ?
C1 C2 C3 118.7(3) . . ?
C1 C2 H2 120.7 . . ?
C3 C2 H2 120.7 . . ?
C4 C5 H5 120.1 . . ?
C6 C5 H5 120.1 . . ?
C6 C5 C4 119.8(3) . . ?
C3 C4 S1 120.3(2) . . ?
C3 C4 C5 121.0(3) . . ?
C5 C4 S1 118.7(2) . . ?
C1 C6 C5 118.5(3) . . ?
C1 C6 H6 120.8 . . ?
C5 C6 H6 120.8 . . ?
C12 C7 I1 117.7(3) . . ?
C12 C7 C8 124.3(3) . . ?
C8 C7 I1 118.0(2) . . ?
C7 C12 C11 116.5(4) . . ?
C7 C12 C15 123.2(3) . . ?
C11 C12 C15 120.4(4) . . ?
C7 C8 C13 124.8(3) . . ?
C9 C8 C7 115.8(4) . . ?
C9 C8 C13 119.3(4) . . ?
C12 C11 H11 119.1 . . ?
C10 C11 C12 121.8(4) . . ?
C10 C11 H11 119.1 . . ?
C11 C10 C9 119.4(3) . . ?
C11 C10 C14 120.7(4) . . ?
C9 C10 C14 119.9(4) . . ?
C8 C9 H9 118.9 . . ?
C10 C9 C8 122.1(4) . . ?
C10 C9 H9 118.9 . . ?
C12 C15 H15A 109.5 . . ?
C12 C15 H15B 109.5 . . ?
C12 C15 H15C 109.5 . . ?
H15A C15 H15B 109.5 . . ?
H15A C15 H15C 109.5 . . ?
H15B C15 H15C 109.5 . . ?
C8 C13 H13A 109.5 . . ?
C8 C13 H13B 109.5 . . ?
C8 C13 H13C 109.5 . . ?
H13A C13 H13B 109.5 . . ?
H13A C13 H13C 109.5 . . ?
H13B C13 H13C 109.5 . . ?
C10 C14 H14A 109.5 . . ?
C10 C14 H14B 109.5 . . ?
C10 C14 H14C 109.5 . . ?
H14A C14 H14B 109.5 . . ?
H14A C14 H14C 109.5 . . ?
H14B C14 H14C 109.5 . . ?

loop_
_geom_bond_atom_site_label_1
_geom_bond_atom_site_label_2
_geom_bond_distance
_geom_bond_site_symmetry_2
_geom_bond_publ_flag
I1 C1 2.109(3) . ?
I1 C7 2.114(3) . ?
S1 O2 1.447(2) . ?
S1 O3 1.453(3) . ?
S1 O1 1.454(3) . ?
S1 C4 1.778(3) . ?
C1 C2 1.381(5) . ?
C1 C6 1.384(5) . ?
C3 H3 0.9500 . ?
C3 C2 1.393(5) . ?
C3 C4 1.385(5) . ?
C2 H2 0.9500 . ?
C5 H5 0.9500 . ?
C5 C4 1.388(5) . ?
C5 C6 1.389(5) . ?
C6 H6 0.9500 . ?
C7 C12 1.391(5) . ?
C7 C8 1.401(5) . ?
C12 C11 1.399(5) . ?
C12 C15 1.499(6) . ?
C8 C9 1.397(5) . ?
C8 C13 1.494(6) . ?
C11 H11 0.9500 . ?
C11 C10 1.379(6) . ?
C10 C9 1.385(6) . ?
C10 C14 1.511(5) . ?
C9 H9 0.9500 . ?
C15 H15A 0.9800 . ?
C15 H15B 0.9800 . ?
C15 H15C 0.9800 . ?
C13 H13A 0.9800 . ?
C13 H13B 0.9800 . ?
C13 H13C 0.9800 . ?
C14 H14A 0.9800 . ?
C14 H14B 0.9800 . ?
C14 H14C 0.9800 . ?

loop_
_geom_torsion_atom_site_label_1
_geom_torsion_atom_site_label_2
_geom_torsion_atom_site_label_3
_geom_torsion_atom_site_label_4
_geom_torsion
_geom_torsion_site_symmetry_1
_geom_torsion_site_symmetry_2
_geom_torsion_site_symmetry_3
_geom_torsion_site_symmetry_4
_geom_torsion_publ_flag
I1 C1 C2 C3 -176.5(2) . . . . ?
I1 C1 C6 C5 176.2(2) . . . . ?
I1 C7 C12 C11 -177.1(2) . . . . ?
I1 C7 C12 C15 2.4(4) . . . . ?
I1 C7 C8 C9 175.5(2) . . . . ?
I1 C7 C8 C13 -5.1(5) . . . . ?
O2 S1 C4 C3 144.9(3) . . . . ?
O2 S1 C4 C5 -37.5(3) . . . . ?
O3 S1 C4 C3 -94.9(3) . . . . ?
O3 S1 C4 C5 82.7(3) . . . . ?
O1 S1 C4 C3 23.3(3) . . . . ?
O1 S1 C4 C5 -159.0(3) . . . . ?
C2 C1 C6 C5 -1.3(5) . . . . ?
C2 C3 C4 S1 175.9(2) . . . . ?
C2 C3 C4 C5 -1.7(4) . . . . ?
C4 C3 C2 C1 0.5(4) . . . . ?
C4 C5 C6 C1 0.1(5) . . . . ?
C6 C1 C2 C3 1.0(5) . . . . ?
C6 C5 C4 S1 -176.3(2) . . . . ?
C6 C5 C4 C3 1.3(5) . . . . ?
C7 C12 C11 C10 0.9(5) . . . . ?
C7 C8 C9 C10 2.4(5) . . . . ?
C12 C7 C8 C9 -2.5(5) . . . . ?
C12 C7 C8 C13 176.9(4) . . . . ?
C12 C11 C10 C9 -0.9(5) . . . . ?
C12 C11 C10 C14 179.8(3) . . . . ?
C8 C7 C12 C11 0.9(5) . . . . ?
C8 C7 C12 C15 -179.6(3) . . . . ?
C11 C10 C9 C8 -0.9(5) . . . . ?
C15 C12 C11 C10 -178.7(3) . . . . ?
C13 C8 C9 C10 -177.0(4) . . . . ?
C14 C10 C9 C8 178.4(3) . . . . ?
